data_7234195
loop_
_publ_author_name
'Christina Drathen'
'Takeshi Nakagawa'
'Wilson A. Crichton'
'Adrian H. Hill'
'Yasuo Ohishi'
'Serena Margadonnac'

_publ_section_title
;
 Structural transition in KMnCrF6 - a chemically ordered magnetic
 ferroelectric
;
_journal_name_full 'Journal of Materials Chemistry C'
_journal_page_first 4321
_journal_page_last 4332
_journal_paper_doi 10.1039/C4TC02038C
_journal_volume 3
_journal_year 2015
_chemical_formula_sum 'Cr5 F30 K5.17 Mn5'
_chemical_formula_weight 1306.77
_chemical_name_systematic KMnCrF6
_space_group_IT_number 37
_space_group_name_Hall 'C 2 -2c'
_space_group_name_H-M_alt 'C c c 2'
_symmetry_cell_setting orthorhombic
_symmetry_space_group_name_Hall 'C 2 -2c'
_symmetry_space_group_name_H-M 'C c c 2'
_audit_creation_date 2012-10-07T19:55
_audit_creation_method 'from EXP file using GSAS2CIF'
_cell_angle_alpha 90.0
_cell_angle_beta 90.0
_cell_angle_gamma 90.0
_cell_formula_units_Z 4
_cell_length_a 17.8540(1)
_cell_length_b 17.8457(1)
_cell_length_c 7.89452(2)
_cell_measurement_temperature 5
_cell_volume 2515.33(2)
_computing_structure_refinement GSAS
_diffrn_ambient_temperature 5
_diffrn_measurement_device_type
;
High resolution powder diffraction beamline ID31 (now ID22), ESRF
;
_diffrn_radiation_monochromator Si(111)
_diffrn_radiation_source synchrotron
_diffrn_radiation_type Synchrotron
_diffrn_radiation_wavelength 0.39992
_exptl_crystal_colour green
_exptl_crystal_description polycrystalline
_exptl_crystal_preparation 'Magnetic properties'
_pd_block_id 2012-10-07T19:55|5K_KMNCRF6_Ccc2|Overall
_pd_char_colour green
_pd_char_particle_morphology powder
_pd_meas_scan_method cont
_pd_phase_name 'C c c 2'
_pd_proc_2theta_range_inc 0.002
_pd_proc_2theta_range_max 48
_pd_proc_2theta_range_min 0
_pd_proc_ls_prof_R_factor 7.39
_pd_proc_ls_prof_wR_factor 9.90
_pd_spec_mounting capillary
_pd_spec_mount_mode transmission
_refine_ls_goodness_of_fit_all 3.88
_refine_ls_matrix_type full
_refine_ls_number_parameters 93
_refine_ls_number_restraints 22
_refine_ls_R_Fsqd_factor 7.32
_refine_ls_shift/su_max 0.05
_refine_ls_shift/su_mean 0.00
_cod_data_source_file J-Mater-Chem-C-2015-3-4321.cif
_cod_data_source_block KMnCrF6_5K_Ccc2_publ
_cod_depositor_comments
;
The following automatic conversions were performed:

data item '_geom_angle_publ_flag' value 'N' was changed to 'n' in
accordance with the built-in table derived from the CIF Core
dictionary named 'cif_core.dic' version 2.4.5 last updated on
2014-11-21 (106 times).

data item '_geom_bond_publ_flag' value 'N' was changed to 'n' in
accordance with the built-in table derived from the CIF Core
dictionary named 'cif_core.dic' version 2.4.5 last updated on
2014-11-21 (175 times).

Automatic conversion script
Id: cif_fix_values 6909 2019-04-08 15:41:33Z antanas 
;
_cod_original_cell_volume 2515.32(1)
_cod_database_code 7234195

loop_
_symmetry_equiv_pos_site_id
_symmetry_equiv_pos_as_xyz
1 +x,+y,+z
2 -x,+y,+z+1/2
3 +x,-y,+z+1/2
4 -x,-y,+z
101 +x+1/2,+y+1/2,+z
102 -x+1/2,+y+1/2,+z+1/2
103 +x+1/2,-y+1/2,+z+1/2
104 -x+1/2,-y+1/2,+z

loop_
_atom_site_type_symbol
_atom_site_label
_atom_site_fract_x
_atom_site_fract_y
_atom_site_fract_z
_atom_site_occupancy
_atom_site_thermal_displace_type
_atom_site_U_iso_or_equiv
_atom_site_symmetry_multiplicity
Mn Mn1 0.0 0.5 0.523(2) 1.0 Uiso 0.0026(9) 4
Cr Cr1 0.0 0.0 0.021(2) 1.0 Uiso 0.005(1) 4
Mn Mn2 0.8921(7) 0.8197(6) 0.519(2) 1.0 Uiso 0.0026(9) 8
Mn Mn3 0.1810(2) 0.3932(6) 0.020(1) 1.0 Uiso 0.0026(9) 8
Cr Cr2 0.8922(7) 0.8190(2) 0.018(2) 1.0 Uiso 0.005(1) 8
Cr Cr3 0.18183 0.3942(7) 0.520(2) 1.0 Uiso 0.005(1) 8
K K1 1.0043(4) 0.6722(3) 0.268(2) 1.0 Uiso 0.0148(5) 8
K K2 0.3277(3) 0.4900(3) 0.767(2) 1.0 Uiso 0.0148(5) 8
K K3 0.25 0.25 0.764(5) 0.523 Uiso 0.0068(9) 4
K K4 0.25 0.25 0.269(5) 0.644 Uiso 0.0068(9) 4
F F1 0.998(2) 0.7799(4) 0.009(4) 1.0 Uiso 0.0255(6) 8
F F2 0.2201 0.499(2) 0.516(4) 1.0 Uiso 0.0255(6) 8
F F3 0.920(2) 0.926(2) 0.992(3) 1.0 Uiso 0.0255(6) 8
F F4 0.079(2) 0.428(1) 0.481(3) 1.0 Uiso 0.0255(6) 8
F F5 0.087(2) 0.934(2) -0.003(3) 1.0 Uiso 0.0255(6) 8
F F6 0.074(2) 0.583(1) 0.500(3) 1.0 Uiso 0.0255(6) 8
F F7 0.289(2) 0.357(2) -0.019(4) 1.0 Uiso 0.0255(6) 8
F F8 0.643(2) 0.790(2) 0.505(4) 1.0 Uiso 0.0255(6) 8
F F9 0.856(2) 0.716(2) 1.011(4) 1.0 Uiso 0.0255(6) 8
F F10 0.284(2) 0.356(2) 0.482(4) 1.0 Uiso 0.0255(6) 8
F F11 0.8934(7) 0.7946(7) 0.259(4) 1.0 Uiso 0.0255(6) 8
F F12 0.1694(6) 0.3838(7) 0.756(4) 1.0 Uiso 0.0255(6) 8
F F13 0.9035(7) 0.8099(7) 0.765(6) 1.0 Uiso 0.0255(6) 8
F F14 0.17066 0.3897(7) 0.265(5) 1.0 Uiso 0.0255(6) 8
F F15 0.0 0.0 0.243(3) 1.0 Uiso 0.0255(6) 4
F F16 0.0 0.5 0.782(4) 1.0 Uiso 0.0255(6) 4

loop_
_atom_type_symbol
_atom_type_number_in_cell
K 20.683
Cr 20.0
F 120.0
Mn 20.0

loop_
_geom_angle_atom_site_label_1
_geom_angle_atom_site_label_2
_geom_angle_atom_site_label_3
_geom_angle
_geom_angle_site_symmetry_1
_geom_angle_site_symmetry_2
_geom_angle_site_symmetry_3
_geom_angle_publ_flag
F4 Mn1 F4 160.7(14) 1_555 . 4_565 n
F4 Mn1 F6 89.7(5) 1_555 . 1_555 n
F4 Mn1 F6 88.5(5) 1_555 . 4_565 n
F4 Mn1 F16 99.6(7) 1_555 . 1_555 n
F4 Mn1 F16 80.4(7) 1_555 . 2_554 n
F4 Mn1 F6 88.5(5) 4_565 . 1_555 n
F4 Mn1 F6 89.7(5) 4_565 . 4_565 n
F4 Mn1 F16 99.6(7) 4_565 . 1_555 n
F4 Mn1 F16 80.4(7) 4_565 . 2_554 n
F6 Mn1 F6 169.7(17) 1_555 . 4_565 n
F6 Mn1 F16 95.2(8) 1_555 . 1_555 n
F6 Mn1 F16 84.8(8) 1_555 . 2_554 n
F6 Mn1 F16 95.2(8) 4_565 . 1_555 n
F6 Mn1 F16 84.8(8) 4_565 . 2_554 n
F16 Mn1 F16 180.0 1_555 . 2_554 n
F3 Cr1 F3 166.5(18) 1_444 . 4_664 n
F3 Cr1 F5 99.1(5) 1_444 . 1_545 n
F3 Cr1 F5 79.5(5) 1_444 . 4_565 n
F3 Cr1 F15 96.7(9) 1_444 . 1_555 n
F3 Cr1 F15 83.3(9) 1_444 . 2_554 n
F3 Cr1 F5 79.5(5) 4_664 . 1_545 n
F3 Cr1 F5 99.1(5) 4_664 . 4_565 n
F3 Cr1 F15 96.7(9) 4_664 . 1_555 n
F3 Cr1 F15 83.3(9) 4_664 . 2_554 n
F5 Cr1 F5 168.8(17) 1_545 . 4_565 n
F5 Cr1 F15 95.6(8) 1_545 . 1_555 n
F5 Cr1 F15 84.4(8) 1_545 . 2_554 n
F5 Cr1 F15 95.6(8) 4_565 . 1_555 n
F5 Cr1 F15 84.4(8) 4_565 . 2_554 n
F15 Cr1 F15 180.0 1_555 . 2_554 n
F1 Mn2 F5 99.2(13) 2_755 . 2_655 n
F1 Mn2 F8 87.7(14) 2_755 . 104_665 n
F1 Mn2 F10 169.4(13) 2_755 . 101_555 n
F1 Mn2 F11 83.0(10) 2_755 . 1_555 n
F1 Mn2 F13 84.9(10) 2_755 . 1_555 n
F5 Mn2 F8 169.3(14) 2_655 . 104_665 n
F5 Mn2 F10 81.4(13) 2_655 . 101_555 n
F5 Mn2 F11 97.2(9) 2_655 . 1_555 n
F5 Mn2 F13 98.7(9) 2_655 . 1_555 n
F8 Mn2 F10 90.3(16) 104_665 . 101_555 n
F8 Mn2 F11 75.4(9) 104_665 . 1_555 n
F8 Mn2 F13 90.0(10) 104_665 . 1_555 n
F10 Mn2 F11 86.5(11) 101_555 . 1_555 n
F10 Mn2 F13 105.4(13) 101_555 . 1_555 n
F11 Mn2 F13 161.4(10) 1_555 . 1_555 n
F2 Mn3 F6 97.1(12) 3_564 . 3_564 n
F2 Mn3 F7 88.5(15) 3_564 . 1_555 n
F2 Mn3 F9 177.0(12) 3_564 . 4_664 n
F2 Mn3 F12 95.3(12) 3_564 . 1_554 n
F2 Mn3 F14 94.5(13) 3_564 . 1_555 n
F6 Mn3 F7 165.4(14) 3_564 . 1_555 n
F6 Mn3 F9 83.6(14) 3_564 . 4_664 n
F6 Mn3 F12 80.9(11) 3_564 . 1_554 n
F6 Mn3 F14 89.6(11) 3_564 . 1_555 n
F7 Mn3 F9 90.1(16) 1_555 . 4_664 n
F7 Mn3 F12 85.2(9) 1_555 . 1_554 n
F7 Mn3 F14 103.4(12) 1_555 . 1_555 n
F9 Mn3 F12 81.9(10) 4_664 . 1_554 n
F9 Mn3 F14 88.4(11) 4_664 . 1_555 n
F12 Mn3 F14 167.1(10) 1_554 . 1_555 n
F1 Cr2 F3 95.3(14) 1_555 . 1_554 n
F1 Cr2 F7 169.3(13) 1_555 . 101_555 n
F1 Cr2 F9 88.9(15) 1_555 . 1_554 n
F1 Cr2 F11 87.0(11) 1_555 . 1_555 n
F1 Cr2 F13 80.9(11) 1_555 . 1_554 n
F3 Cr2 F7 83.6(14) 1_554 . 101_555 n
F3 Cr2 F9 171.2(15) 1_554 . 1_554 n
F3 Cr2 F11 108.2(11) 1_554 . 1_555 n
F3 Cr2 F13 87.0(10) 1_554 . 1_554 n
F7 Cr2 F9 90.8(17) 101_555 . 1_554 n
F7 Cr2 F11 103.4(13) 101_555 . 1_555 n
F7 Cr2 F13 88.5(11) 101_555 . 1_554 n
F9 Cr2 F11 79.7(10) 1_554 . 1_555 n
F9 Cr2 F13 86.0(10) 1_554 . 1_554 n
F11 Cr2 F13 161.4(11) 1_555 . 1_554 n
F2 Cr3 F4 91.9(12) 1_555 . 1_555 n
F2 Cr3 F8 175.5(13) 1_555 . 101_445 n
F2 Cr3 F10 90.2(16) 1_555 . 1_555 n
F2 Cr3 F12 98.5(13) 1_555 . 1_555 n
F2 Cr3 F14 93.2(14) 1_555 . 1_555 n
F4 Cr3 F8 87.1(13) 1_555 . 101_445 n
F4 Cr3 F10 161.8(13) 1_555 . 1_555 n
F4 Cr3 F12 94.5(11) 1_555 . 1_555 n
F4 Cr3 F14 76.2(10) 1_555 . 1_555 n
F8 Cr3 F10 89.4(17) 101_445 . 1_555 n
F8 Cr3 F12 85.9(11) 101_445 . 1_555 n
F8 Cr3 F14 82.3(11) 101_445 . 1_555 n
F10 Cr3 F12 103.0(12) 1_555 . 1_555 n
F10 Cr3 F14 85.7(10) 1_555 . 1_555 n
F12 Cr3 F14 165.3(10) 1_555 . 1_555 n
Mn2 F1 Cr2 139.6(8) 2_754 . 1_555 n
Mn3 F2 Cr3 140.0(7) 3_565 . 1_555 n
Cr1 F3 Cr2 145.2(16) 1_666 . 1_556 n
Mn1 F4 Cr3 149.4(15) 1_555 . 1_555 n
Cr1 F5 Mn2 136.5(14) 1_565 . 2_654 n
Mn1 F6 Mn3 143.1(15) 1_555 . 3_565 n
Mn3 F7 Cr2 162.7(17) 1_555 . 101_445 n
Mn2 F8 Cr3 172.9(17) 104_665 . 101_555 n
Mn3 F9 Cr2 176.4(17) 4_666 . 1_556 n
Mn2 F10 Cr3 162.8(17) 101_445 . 1_555 n
Mn2 F11 Cr2 154.7(8) 1_555 . 1_555 n
Mn3 F12 Cr3 164.1(12) 1_556 . 1_555 n
Mn2 F13 Cr2 164.8(9) 1_555 . 1_556 n
Mn3 F14 Cr3 167.9(13) 1_555 . 1_555 n
Cr1 F15 Cr1 180.0 1_555 . 2_555 n
Mn1 F16 Mn1 180.0 1_555 . 2_555 n

loop_
_geom_bond_atom_site_label_1
_geom_bond_atom_site_label_2
_geom_bond_distance
_geom_bond_site_symmetry_1
_geom_bond_site_symmetry_2
_geom_bond_publ_flag
Mn1 F4 1.940(30) . 1_555 n
Mn1 F4 1.940(30) . 4_565 n
Mn1 F6 1.989(30) . 1_555 n
Mn1 F6 1.989(30) . 4_565 n
Mn1 F16 2.05(4) . 1_555 n
Mn1 F16 1.90(4) . 2_554 n
Cr1 F3 1.96(4) . 1_444 n
Cr1 F3 1.96(4) . 4_664 n
Cr1 F5 1.955(34) . 1_545 n
Cr1 F5 1.955(34) . 4_565 n
Cr1 F15 1.750(27) . 1_555 n
Cr1 F15 2.198(27) . 2_554 n
Mn2 F1 2.09(6) . 2_755 n
Mn2 F5 2.082(31) . 2_655 n
Mn2 F8 2.07(4) . 104_665 n
Mn2 F10 2.06(4) . 101_555 n
Mn2 F11 2.10(4) . 1_555 n
Mn2 F13 1.96(5) . 1_555 n
Mn3 F2 2.05(6) . 3_564 n
Mn3 F6 1.966(32) . 3_564 n
Mn3 F7 2.06(4) . 1_555 n
Mn3 F9 2.06(4) . 4_664 n
Mn3 F12 2.101(33) . 1_554 n
Mn3 F14 1.95(5) . 1_555 n
Cr2 F1 2.02(7) . 1_555 n
Cr2 F3 1.982(34) . 1_554 n
Cr2 F7 1.98(4) . 101_555 n
Cr2 F9 1.95(4) . 1_554 n
Cr2 F11 1.95(4) . 1_555 n
Cr2 F13 2.01(5) . 1_554 n
Cr3 F2 1.99(6) . 1_555 n
Cr3 F4 1.953(33) . 1_555 n
Cr3 F8 1.98(4) . 101_445 n
Cr3 F10 1.96(4) . 1_555 n
Cr3 F12 1.882(33) . 1_555 n
Cr3 F14 2.03(5) . 1_555 n
K1 F1 2.812(26) . 1_555 n
K1 F1 2.700(26) . 2_755 n
K1 F4 3.178(24) . 3_664 n
K1 F4 2.868(26) . 4_665 n
K1 F6 2.727(27) . 1_655 n
K1 F6 2.999(28) . 2_654 n
K1 F8 3.303(33) . 103_564 n
K1 F8 3.297(34) . 104_665 n
K1 F9 3.423(34) . 1_554 n
K1 F9 3.236(34) . 2_754 n
K1 F11 2.948(15) . 1_555 n
K1 F12 3.118(24) . 3_664 n
K1 F13 2.959(16) . 2_754 n
K1 F14 3.310(23) . 4_665 n
K1 F16 3.076(5) . 2_654 n
K2 F2 2.763(30) . 1_555 n
K2 F2 2.758(33) . 3_565 n
K2 F3 2.681(27) . 101_445 n
K2 F3 3.114(27) . 103_464 n
K2 F5 2.805(31) . 102_545 n
K2 F5 2.733(23) . 104_566 n
K2 F7 2.991(33) . 1_556 n
K2 F7 3.611(31) . 3_565 n
K2 F10 3.375(30) . 1_555 n
K2 F10 3.322(34) . 3_565 n
K2 F12 3.400(22) . 1_555 n
K2 F13 3.485(14) . 101_445 n
K2 F14 3.535(23) . 3_565 n
K2 F15 3.087(6) . 102_555 n
K3 F7 2.66(4) . 1_556 n
K3 F7 2.66(4) . 104_556 n
K3 F8 2.89(4) . 4_665 n
K3 F8 2.89(4) . 101_445 n
K3 F9 2.79(4) . 4_665 n
K3 F9 2.79(4) . 101_445 n
K3 F10 2.98(4) . 1_555 n
K3 F10 2.98(4) . 104_555 n
K3 F12 2.786(16) . 1_555 n
K3 F12 2.786(16) . 104_555 n
K3 F13 2.942(13) . 4_665 n
K3 F13 2.942(13) . 101_445 n
K4 F7 3.05(4) . 1_555 n
K4 F7 3.05(4) . 104_555 n
K4 F8 2.76(4) . 4_665 n
K4 F8 2.76(4) . 101_445 n
K4 F9 2.85(4) . 4_664 n
K4 F9 2.85(4) . 101_444 n
K4 F10 2.602(33) . 1_555 n
K4 F10 2.602(33) . 104_555 n
K4 F11 2.682(12) . 4_665 n
K4 F11 2.682(12) . 101_445 n
K4 F14 2.869(15) . 1_555 n
K4 F14 2.869(15) . 104_555 n
F1 Mn2 2.09(6) . 2_754 n
F1 Cr2 2.02(7) . 1_555 n
F1 K1 2.812(26) . 1_555 n
F1 K1 2.700(26) . 2_754 n
F2 Mn3 2.05(6) . 3_565 n
F2 Cr3 1.99(6) . 1_555 n
F2 K2 2.763(30) . 1_555 n
F2 K2 2.758(33) . 3_564 n
F3 Cr1 1.96(4) . 1_666 n
F3 Cr2 1.982(34) . 1_556 n
F3 K2 2.681(27) . 101_555 n
F3 K2 3.114(27) . 103_565 n
F3 F5 2.505(17) . 4_676 n
F4 Mn1 1.940(30) . 1_555 n
F4 Cr3 1.953(33) . 1_555 n
F4 K1 3.178(24) . 3_465 n
F4 K1 2.868(26) . 4_665 n
F4 F14 2.46(4) . 1_555 n
F4 F16 2.475(35) . 2_554 n
F5 Cr1 1.955(34) . 1_565 n
F5 Mn2 2.082(31) . 2_654 n
F5 K2 2.805(31) . 102_554 n
F5 K2 2.733(23) . 104_564 n
F5 F3 2.505(17) . 4_674 n
F6 Mn1 1.989(30) . 1_555 n
F6 Mn3 1.966(32) . 3_565 n
F6 K1 2.727(27) . 1_455 n
F6 K1 2.999(28) . 2_655 n
F7 Mn3 2.06(4) . 1_555 n
F7 Cr2 1.98(4) . 101_445 n
F7 K2 2.991(33) . 1_554 n
F7 K2 3.611(31) . 3_564 n
F7 K3 2.66(4) . 1_554 n
F7 K4 3.05(4) . 1_555 n
F8 Mn2 2.07(4) . 104_665 n
F8 Cr3 1.98(4) . 101_555 n
F8 K1 3.303(33) . 103_465 n
F8 K1 3.297(34) . 104_665 n
F8 K3 2.89(4) . 4_665 n
F8 K4 2.76(4) . 4_665 n
F8 F11 2.55(4) . 104_665 n
F9 Mn3 2.06(4) . 4_666 n
F9 Cr2 1.95(4) . 1_556 n
F9 K1 3.423(34) . 1_556 n
F9 K1 3.236(34) . 2_755 n
F9 K3 2.79(4) . 4_665 n
F9 K4 2.85(4) . 4_666 n
F9 F11 2.50(4) . 1_556 n
F10 Mn2 2.06(4) . 101_445 n
F10 Cr3 1.96(4) . 1_555 n
F10 K2 3.375(30) . 1_555 n
F10 K2 3.322(34) . 3_564 n
F10 K3 2.98(4) . 1_555 n
F10 K4 2.602(33) . 1_555 n
F11 Mn2 2.10(4) . 1_555 n
F11 Cr2 1.95(4) . 1_555 n
F11 K1 2.948(15) . 1_555 n
F11 K4 2.682(12) . 4_665 n
F11 F8 2.55(4) . 104_665 n
F11 F9 2.50(4) . 1_554 n
F12 Mn3 2.101(33) . 1_556 n
F12 Cr3 1.882(33) . 1_555 n
F12 K1 3.118(24) . 3_465 n
F12 K2 3.400(22) . 1_555 n
F12 K3 2.786(16) . 1_555 n
F13 Mn2 1.96(5) . 1_555 n
F13 Cr2 2.01(5) . 1_556 n
F13 K1 2.959(16) . 2_755 n
F13 K2 3.485(14) . 101_555 n
F13 K3 2.942(13) . 4_665 n
F14 Mn3 1.95(5) . 1_555 n
F14 Cr3 2.03(5) . 1_555 n
F14 K1 3.310(23) . 4_665 n
F14 K2 3.535(23) . 3_564 n
F14 K4 2.869(15) . 1_555 n
F14 F4 2.46(4) . 1_555 n
F15 Cr1 1.750(27) . 1_555 n
F15 Cr1 2.198(27) . 2_555 n
F15 K2 3.087(6) . 102_544 n
F15 K2 3.087(6) . 103_454 n
F16 Mn1 2.05(4) . 1_555 n
F16 Mn1 1.90(4) . 2_555 n
F16 K1 3.076(5) . 2_655 n
F16 K1 3.076(5) . 3_465 n
F16 F4 2.475(35) . 2_555 n
F16 F4 2.475(35) . 3_565 n

loop_
_pd_phase_block_id
2012-10-07T19:55|5K_MNCR_PAPER_phase1|cd232||
2012-10-07T19:55|5K_MNCR_PAPER_phase2|cd232||
2012-10-07T19:55|5K_MNCR_PAPER_phase3|cd232||
2012-10-07T19:55|5K_MNCR_PAPER_phase4|cd232||
